data_4066376
loop_
_publ_author_name
'Thomson, Robert K.'
'Schafer, Laurel L.'

_publ_section_title
;
 Synthesis, Structure, and Insertion Reactivity of Zirconium and Hafnium
 Amidate Benzyl Complexes
;
_journal_issue 16
_journal_name_full Organometallics
_journal_page_first 3546
_journal_paper_doi 10.1021/om100424j
_journal_volume 29
_journal_year 2010
_chemical_formula_moiety 'C45 H62 Hf N2 O3'
_chemical_formula_sum 'C45 H62 Hf N2 O3'
_chemical_formula_weight 857.46
_chemical_name_systematic
;
 ?
;
_space_group_IT_number 2
_symmetry_cell_setting triclinic
_symmetry_space_group_name_Hall '-P 1'
_symmetry_space_group_name_H-M 'P -1'
_atom_sites_solution_hydrogens geom
_atom_sites_solution_primary direct
_atom_sites_solution_secondary difmap
_audit_creation_method SHELXL-97
_cell_angle_alpha 103.5860(10)
_cell_angle_beta 94.322(2)
_cell_angle_gamma 109.066(3)
_cell_formula_units_Z 4
_cell_length_a 11.4687(12)
_cell_length_b 17.4135(18)
_cell_length_c 22.171(2)
_cell_measurement_temperature 173(2)
_cell_measurement_theta_max 27.88
_cell_measurement_theta_min 2.27
_cell_volume 4011.6(7)
_computing_cell_refinement CrystalClear
_computing_data_reduction CrystalClear
_computing_molecular_graphics 'ORTEP-3 (Farrugia, 1997)'
_computing_publication_material 'PLATON (Spek, 1990)'
_computing_structure_refinement 'SHELXL-97 (Sheldrick, 1997)'
_computing_structure_solution SIR-97
_diffrn_ambient_temperature 173(2)
_diffrn_measured_fraction_theta_full 0.852
_diffrn_measured_fraction_theta_max 0.852
_diffrn_measurement_device_type 'Bruker X8'
_diffrn_radiation_monochromator graphite
_diffrn_radiation_source 'fine-focus sealed tube'
_diffrn_radiation_type MoK\a
_diffrn_radiation_wavelength 0.71080
_diffrn_reflns_av_R_equivalents 0.0281
_diffrn_reflns_av_sigmaI/netI 0.0407
_diffrn_reflns_limit_h_max 12
_diffrn_reflns_limit_h_min -14
_diffrn_reflns_limit_k_max 22
_diffrn_reflns_limit_k_min -22
_diffrn_reflns_limit_l_max 26
_diffrn_reflns_limit_l_min -27
_diffrn_reflns_number 35599
_diffrn_reflns_theta_full 27.88
_diffrn_reflns_theta_max 27.88
_diffrn_reflns_theta_min 2.27
_exptl_absorpt_coefficient_mu 2.642
_exptl_absorpt_correction_T_max 0.5046
_exptl_absorpt_correction_T_min 0.4415
_exptl_absorpt_correction_type multi-scan
_exptl_crystal_colour Yellow
_exptl_crystal_density_diffrn 1.420
_exptl_crystal_density_method 'not measured'
_exptl_crystal_description Prism
_exptl_crystal_F_000 1768
_exptl_crystal_size_max 0.37
_exptl_crystal_size_mid 0.35
_exptl_crystal_size_min 0.30
_refine_diff_density_max 1.614
_refine_diff_density_min -1.557
_refine_diff_density_rms 0.105
_refine_ls_extinction_method none
_refine_ls_goodness_of_fit_ref 1.069
_refine_ls_hydrogen_treatment mixed
_refine_ls_matrix_type full
_refine_ls_number_parameters 923
_refine_ls_number_reflns 16302
_refine_ls_number_restraints 0
_refine_ls_restrained_S_all 1.069
_refine_ls_R_factor_all 0.0368
_refine_ls_R_factor_gt 0.0289
_refine_ls_shift/su_max 0.003
_refine_ls_shift/su_mean 0.000
_refine_ls_structure_factor_coef Fsqd
_refine_ls_weighting_details 'calc w=1/[\s^2^(Fo^2^)+(0.0285P)^2^+5.3718P] where P=(Fo^2^+2Fc^2^)/3'
_refine_ls_weighting_scheme calc
_refine_ls_wR_factor_gt 0.0695
_refine_ls_wR_factor_ref 0.0749
_reflns_number_gt 13738
_reflns_number_total 16302
_reflns_threshold_expression >2sigma(I)
_cod_data_source_file om100424j_si_002.cif
_cod_data_source_block rt2-123
_cod_depositor_comments
;
The following automatic conversions were performed:

'_symmetry_cell_setting' value 'Triclinic' changed to 'triclinic'
according to /home/saulius/struct/CIF-dictionaries/cif_core.dic
dictionary named 'cif_core.dic' version 2.4.1 from
2010-06-29.

'_exptl_absorpt_correction_type' value 'Multi-scan'
changed to 'multi-scan' according to
/home/saulius/struct/CIF-dictionaries/cif_core.dic dictionary named
'cif_core.dic' version 2.4.1 from 2010-06-29.

Automatic conversion script
Id: cif_fix_values 1715 2011-07-08 13:25:40Z adriana 
;
_cod_original_sg_symbol_H-M P-1
_cod_database_code 4066376

loop_
_symmetry_equiv_pos_as_xyz
'x, y, z'
'-x, -y, -z'

loop_
_atom_site_label
_atom_site_type_symbol
_atom_site_fract_x
_atom_site_fract_y
_atom_site_fract_z
_atom_site_U_iso_or_equiv
_atom_site_adp_type
_atom_site_occupancy
_atom_site_symmetry_multiplicity
_atom_site_calc_flag
_atom_site_refinement_flags
Hf2 Hf 0.353169(10) 0.495712(7) 0.237463(5) 0.00975(4) Uani 1 1 d .
Hf1 Hf 0.133365(10) 0.998255(7) 0.755719(5) 0.01023(4) Uani 1 1 d .
O5 O 0.32954(19) 0.40326(14) 0.14716(11) 0.0172(5) Uani 1 1 d .
O4 O 0.31470(19) 0.58565(13) 0.31253(11) 0.0158(5) Uani 1 1 d .
O1 O 0.15344(19) 1.08668(15) 0.84775(11) 0.0189(5) Uani 1 1 d .
O3 O 0.34412(18) 1.05211(13) 0.77805(11) 0.0159(5) Uani 1 1 d .
O6 O 0.14266(18) 0.44065(13) 0.21676(11) 0.0161(5) Uani 1 1 d .
C39 C 0.5014(4) 0.9044(3) 0.8694(2) 0.0417(11) Uani 1 1 d .
H39 H 0.5842 0.9070 0.8817 0.050 Uiso 1 1 calc R
C32 C -0.1461(4) 1.0976(3) 0.5909(3) 0.0517(14) Uani 1 1 d .
H32 H -0.2201 1.0934 0.5659 0.062 Uiso 1 1 calc R
N4 N 0.5141(2) 0.47014(16) 0.20481(12) 0.0125(5) Uani 1 1 d .
N3 N 0.5051(2) 0.58589(15) 0.31056(12) 0.0136(5) Uani 1 1 d .
O2 O 0.17386(19) 0.91090(14) 0.67948(11) 0.0162(5) Uani 1 1 d .
C75 C 0.6401(4) 0.4010(3) 0.4054(2) 0.0407(11) Uani 1 1 d .
H75 H 0.7140 0.4048 0.4303 0.049 Uiso 1 1 calc R
C41 C 0.3080(3) 0.8440(2) 0.79612(19) 0.0261(8) Uani 1 1 d .
H41 H 0.2598 0.8045 0.7579 0.031 Uiso 1 1 calc R
C74 C 0.5646(4) 0.4428(3) 0.4308(2) 0.0370(10) Uani 1 1 d .
H74 H 0.5860 0.4754 0.4736 0.044 Uiso 1 1 calc R
C44 C 0.5551(4) 1.0835(3) 0.7684(3) 0.0551(16) Uani 1 1 d .
H44A H 0.5952 1.0550 0.7926 0.066 Uiso 1 1 calc R
H44B H 0.6070 1.0999 0.7366 0.066 Uiso 1 1 calc R
C87 C -0.0634(4) 0.3974(3) 0.2376(3) 0.0563(16) Uani 1 1 d .
H87A H -0.0754 0.3628 0.2678 0.068 Uiso 1 1 calc R
H87B H -0.1319 0.4201 0.2364 0.068 Uiso 1 1 calc R
C86 C -0.0636(3) 0.3466(3) 0.1756(2) 0.0477(13) Uani 1 1 d .
H86A H -0.1044 0.3637 0.1427 0.057 Uiso 1 1 calc R
H86B H -0.1095 0.2860 0.1712 0.057 Uiso 1 1 calc R
C71 C 0.3135(3) 0.3921(2) 0.29151(17) 0.0203(7) Uani 1 1 d .
H71A H 0.2510 0.3994 0.3187 0.024 Uiso 1 1 calc R
H71B H 0.2750 0.3361 0.2603 0.024 Uiso 1 1 calc R
N2 N -0.0172(2) 0.90962(15) 0.68116(12) 0.0129(5) Uani 1 1 d .
N1 N -0.0281(2) 1.02393(16) 0.78680(12) 0.0130(5) Uani 1 1 d .
C13 C -0.1595(4) 1.0857(3) 0.9759(2) 0.0385(10) Uani 1 1 d .
H13 H -0.2191 1.0405 0.9908 0.046 Uiso 1 1 calc R
C40 C 0.4290(4) 0.8477(3) 0.8145(2) 0.0363(10) Uani 1 1 d .
H40 H 0.4619 0.8106 0.7888 0.044 Uiso 1 1 calc R
C33 C -0.0730(4) 1.0538(3) 0.5664(2) 0.0431(11) Uani 1 1 d .
H33 H -0.0956 1.0197 0.5241 0.052 Uiso 1 1 calc R
C3 C -0.1605(3) 0.99882(19) 0.76025(16) 0.0151(6) Uani 1 1 d .
H3A H -0.1690 1.0366 0.7345 0.018 Uiso 1 1 calc R
H3B H -0.2085 1.0063 0.7951 0.018 Uiso 1 1 calc R
C027 C 0.4489(3) 0.41683(18) 0.15134(15) 0.0128(6) Uani 1 1 d .
C2 C 0.0562(3) 0.87290(18) 0.65362(14) 0.0116(6) Uani 1 1 d .
C15 C -0.0513(5) 1.1422(3) 1.02990(19) 0.0415(11) Uani 1 1 d .
H15A H -0.0848 1.1679 1.0661 0.050 Uiso 1 1 calc R
H15B H -0.0070 1.1077 1.0439 0.050 Uiso 1 1 calc R
C7 C -0.3526(3) 0.8918(2) 0.69254(16) 0.0194(7) Uani 1 1 d .
H7A H -0.3927 0.8330 0.6671 0.029 Uiso 1 1 calc R
H7B H -0.3531 0.9297 0.6662 0.029 Uiso 1 1 calc R
H7C H -0.3986 0.9029 0.7271 0.029 Uiso 1 1 calc R
C65 C 0.4320(3) 0.2704(2) -0.01289(16) 0.0221(7) Uani 1 1 d .
H65 H 0.3589 0.2300 -0.0453 0.026 Uiso 1 1 calc R
C80 C 0.1810(4) 0.6505(2) 0.1964(2) 0.0291(8) Uani 1 1 d .
H80 H 0.2332 0.6904 0.2334 0.035 Uiso 1 1 calc R
C61 C 0.4965(3) 0.37446(19) 0.09543(14) 0.0133(6) Uani 1 1 d .
C12 C 0.0393(3) 1.2113(3) 1.00773(17) 0.0292(8) Uani 1 1 d .
H12 H 0.1101 1.2475 1.0428 0.035 Uiso 1 1 calc R
C78 C 0.3518(3) 0.5913(2) 0.17796(18) 0.0233(7) Uani 1 1 d .
H78A H 0.4069 0.6487 0.2030 0.028 Uiso 1 1 calc R
H78B H 0.3881 0.5763 0.1397 0.028 Uiso 1 1 calc R
C42 C 0.4164(3) 1.1309(2) 0.82615(18) 0.0262(8) Uani 1 1 d .
H42A H 0.4187 1.1216 0.8685 0.031 Uiso 1 1 calc R
H42B H 0.3792 1.1747 0.8255 0.031 Uiso 1 1 calc R
C1 C 0.0334(3) 1.07432(19) 0.84193(15) 0.0136(6) Uani 1 1 d .
C28 C 0.1792(3) 1.1055(2) 0.70476(18) 0.0237(7) Uani 1 1 d .
H28A H 0.2178 1.1607 0.7370 0.028 Uiso 1 1 calc R
H28B H 0.2420 1.0988 0.6777 0.028 Uiso 1 1 calc R
C62 C 0.5744(3) 0.3240(2) 0.11453(16) 0.0199(7) Uani 1 1 d .
H62A H 0.6456 0.3619 0.1480 0.024 Uiso 1 1 calc R
H62B H 0.5219 0.2787 0.1312 0.024 Uiso 1 1 calc R
C27 C 0.0311(3) 0.7008(2) 0.47078(17) 0.0255(8) Uani 1 1 d .
H27A H 0.0847 0.7474 0.4557 0.031 Uiso 1 1 calc R
H27B H 0.0071 0.6477 0.4366 0.031 Uiso 1 1 calc R
C19 C -0.0624(3) 0.7174(2) 0.62125(17) 0.0201(7) Uani 1 1 d .
H19A H -0.0164 0.7117 0.6586 0.024 Uiso 1 1 calc R
H19B H -0.1386 0.7277 0.6331 0.024 Uiso 1 1 calc R
C66 C 0.6209(4) 0.4012(2) 0.0088(2) 0.0320(9) Uani 1 1 d .
H66 H 0.6723 0.4458 -0.0095 0.038 Uiso 1 1 calc R
C21 C 0.1398(3) 0.7754(2) 0.58226(16) 0.0175(7) Uani 1 1 d .
H21A H 0.1944 0.8231 0.5686 0.021 Uiso 1 1 calc R
H21B H 0.1869 0.7704 0.6195 0.021 Uiso 1 1 calc R
C51 C 0.4699(3) 0.70254(18) 0.39273(14) 0.0128(6) Uani 1 1 d .
C47 C 0.7040(3) 0.58810(18) 0.27077(15) 0.0137(6) Uani 1 1 d .
C52 C 0.5542(3) 0.77826(19) 0.37258(16) 0.0185(7) Uani 1 1 d .
H52A H 0.6302 0.7677 0.3605 0.022 Uiso 1 1 calc R
H52B H 0.5088 0.7851 0.3356 0.022 Uiso 1 1 calc R
C16 C -0.0303(3) 1.2652(2) 0.98812(17) 0.0261(8) Uani 1 1 d .
H16A H -0.0637 1.2908 1.0243 0.031 Uiso 1 1 calc R
H16B H 0.0279 1.3113 0.9744 0.031 Uiso 1 1 calc R
C35 C 0.1304(3) 0.8981(2) 0.81158(18) 0.0245(7) Uani 1 1 d .
H35A H 0.0897 0.9097 0.8488 0.029 Uiso 1 1 calc R
H35B H 0.0786 0.8412 0.7844 0.029 Uiso 1 1 calc R
C88 C 0.0610(3) 0.4682(2) 0.25693(18) 0.0244(8) Uani 1 1 d .
H88A H 0.0536 0.5209 0.2506 0.029 Uiso 1 1 calc R
H88B H 0.0939 0.4784 0.3018 0.029 Uiso 1 1 calc R
C050 C 0.4333(3) 0.62278(18) 0.33845(14) 0.0120(6) Uani 1 1 d .
C23 C -0.0862(3) 0.7184(2) 0.48793(17) 0.0246(8) Uani 1 1 d .
H23 H -0.1328 0.7237 0.4501 0.030 Uiso 1 1 calc R
C55 C 0.5917(3) 0.8591(2) 0.42697(19) 0.0261(8) Uani 1 1 d .
H55 H 0.6474 0.9077 0.4138 0.031 Uiso 1 1 calc R
C48 C 0.6483(3) 0.49675(19) 0.22866(15) 0.0146(6) Uani 1 1 d .
H48A H 0.6937 0.4913 0.1925 0.018 Uiso 1 1 calc R
H48B H 0.6613 0.4584 0.2529 0.018 Uiso 1 1 calc R
C18 C 0.0212(3) 0.79277(18) 0.59978(15) 0.0130(6) Uani 1 1 d .
C85 C 0.0697(3) 0.3614(2) 0.16939(18) 0.0270(8) Uani 1 1 d .
H85A H 0.0936 0.3143 0.1771 0.032 Uiso 1 1 calc R
H85B H 0.0839 0.3660 0.1267 0.032 Uiso 1 1 calc R
C46 C 0.6380(3) 0.6024(2) 0.32776(15) 0.0159(6) Uani 1 1 d .
H46A H 0.6478 0.5651 0.3538 0.019 Uiso 1 1 calc R
H46B H 0.6792 0.6616 0.3538 0.019 Uiso 1 1 calc R
C81 C 0.0610(4) 0.6494(3) 0.1809(2) 0.0412(11) Uani 1 1 d .
H81 H 0.0323 0.6886 0.2072 0.049 Uiso 1 1 calc R
C79 C 0.2277(3) 0.5938(2) 0.15861(17) 0.0211(7) Uani 1 1 d .
C43 C 0.5440(3) 1.1571(3) 0.8099(3) 0.0491(14) Uani 1 1 d .
H43A H 0.5564 1.2026 0.7888 0.059 Uiso 1 1 calc R
H43B H 0.6077 1.1782 0.8484 0.059 Uiso 1 1 calc R
C5 C -0.1504(3) 0.8912(2) 0.66318(15) 0.0156(6) Uani 1 1 d .
H5A H -0.1903 0.8312 0.6385 0.019 Uiso 1 1 calc R
H5B H -0.1613 0.9265 0.6357 0.019 Uiso 1 1 calc R
C11 C -0.0850(3) 1.1706(2) 0.87812(16) 0.0202(7) Uani 1 1 d .
H11A H -0.0262 1.2161 0.8640 0.024 Uiso 1 1 calc R
H11B H -0.1542 1.1361 0.8427 0.024 Uiso 1 1 calc R
C58 C 0.6618(3) 0.8479(2) 0.48385(19) 0.0296(9) Uani 1 1 d .
H58A H 0.7372 0.8361 0.4725 0.036 Uiso 1 1 calc R
H58B H 0.6888 0.9006 0.5187 0.036 Uiso 1 1 calc R
C72 C 0.4223(3) 0.3913(2) 0.33108(17) 0.0191(7) Uani 1 1 d .
C59 C 0.4597(3) 0.7930(2) 0.52250(16) 0.0236(7) Uani 1 1 d .
H59A H 0.4050 0.7461 0.5369 0.028 Uiso 1 1 calc R
H59B H 0.4839 0.8457 0.5572 0.028 Uiso 1 1 calc R
C20 C -0.0491(3) 0.8009(2) 0.54085(15) 0.0183(7) Uani 1 1 d .
H20A H -0.1250 0.8130 0.5511 0.022 Uiso 1 1 calc R
H20B H 0.0051 0.8484 0.5268 0.022 Uiso 1 1 calc R
C56 C 0.5767(3) 0.7750(2) 0.50505(16) 0.0225(7) Uani 1 1 d .
H56 H 0.6227 0.7687 0.5426 0.027 Uiso 1 1 calc R
C36 C 0.2555(3) 0.8976(2) 0.83289(17) 0.0211(7) Uani 1 1 d .
C57 C 0.3895(3) 0.8022(2) 0.46468(16) 0.0196(7) Uani 1 1 d .
H57 H 0.3123 0.8132 0.4756 0.023 Uiso 1 1 calc R
C53 C 0.5384(3) 0.6927(2) 0.45137(15) 0.0175(6) Uani 1 1 d .
H53A H 0.4828 0.6452 0.4648 0.021 Uiso 1 1 calc R
H53B H 0.6138 0.6799 0.4411 0.021 Uiso 1 1 calc R
C24 C 0.1032(3) 0.6934(2) 0.52907(17) 0.0213(7) Uani 1 1 d .
H24 H 0.1805 0.6827 0.5181 0.026 Uiso 1 1 calc R
C25 C -0.1699(3) 0.6456(2) 0.5097(2) 0.0322(9) Uani 1 1 d .
H25A H -0.1960 0.5925 0.4752 0.039 Uiso 1 1 calc R
H25B H -0.2461 0.6568 0.5206 0.039 Uiso 1 1 calc R
C70 C 0.5118(3) 0.2228(2) 0.00673(17) 0.0245(8) Uani 1 1 d .
H70A H 0.5421 0.1961 -0.0303 0.029 Uiso 1 1 calc R
H70B H 0.4611 0.1777 0.0240 0.029 Uiso 1 1 calc R
C60 C 0.4739(3) 0.8765(2) 0.44432(19) 0.0269(8) Uani 1 1 d .
H60A H 0.4977 0.9291 0.4790 0.032 Uiso 1 1 calc R
H60B H 0.4285 0.8840 0.4076 0.032 Uiso 1 1 calc R
C8 C -0.0167(3) 1.11485(19) 0.89692(15) 0.0143(6) Uani 1 1 d .
C22 C -0.0991(3) 0.6357(2) 0.5674(2) 0.0281(8) Uani 1 1 d .
H22 H -0.1538 0.5872 0.5809 0.034 Uiso 1 1 calc R
C4 C -0.2168(3) 0.90736(18) 0.71959(15) 0.0142(6) Uani 1 1 d .
C14 C -0.1375(3) 1.2096(2) 0.93433(17) 0.0256(8) Uani 1 1 d .
H14 H -0.1830 1.2448 0.9213 0.031 Uiso 1 1 calc R
C29 C 0.0712(3) 1.1077(2) 0.66584(18) 0.0218(7) Uani 1 1 d .
C9 C 0.0908(3) 1.1722(3) 0.95107(16) 0.0259(8) Uani 1 1 d .
H9A H 0.1383 1.1386 0.9639 0.031 Uiso 1 1 calc R
H9B H 0.1486 1.2177 0.9366 0.031 Uiso 1 1 calc R
C67 C 0.6237(3) 0.2849(2) 0.05678(17) 0.0262(8) Uani 1 1 d .
H67 H 0.6766 0.2538 0.0695 0.031 Uiso 1 1 calc R
C63 C 0.5731(3) 0.4427(2) 0.06608(17) 0.0241(7) Uani 1 1 d .
H63A H 0.5201 0.4727 0.0528 0.029 Uiso 1 1 calc R
H63B H 0.6448 0.4845 0.0977 0.029 Uiso 1 1 calc R
C54 C 0.3525(3) 0.72067(19) 0.41060(15) 0.0159(6) Uani 1 1 d .
H54A H 0.3059 0.7267 0.3736 0.019 Uiso 1 1 calc R
H54B H 0.2970 0.6727 0.4237 0.019 Uiso 1 1 calc R
C49 C 0.8397(3) 0.6033(2) 0.29693(17) 0.0209(7) Uani 1 1 d .
H49A H 0.8846 0.5915 0.2620 0.031 Uiso 1 1 calc R
H49B H 0.8407 0.5657 0.3236 0.031 Uiso 1 1 calc R
H49C H 0.8807 0.6622 0.3219 0.031 Uiso 1 1 calc R
C6 C -0.2150(3) 0.8471(2) 0.75932(18) 0.0219(7) Uani 1 1 d .
H6A H -0.2508 0.7887 0.7327 0.033 Uiso 1 1 calc R
H6B H -0.2644 0.8550 0.7929 0.033 Uiso 1 1 calc R
H6C H -0.1285 0.8590 0.7779 0.033 Uiso 1 1 calc R
C64 C 0.3845(3) 0.3112(2) 0.04460(16) 0.0196(7) Uani 1 1 d .
H64A H 0.3331 0.2667 0.0623 0.023 Uiso 1 1 calc R
H64B H 0.3312 0.3411 0.0317 0.023 Uiso 1 1 calc R
C10 C -0.1068(4) 1.0451(2) 0.92080(19) 0.0293(8) Uani 1 1 d .
H10A H -0.1761 1.0072 0.8863 0.035 Uiso 1 1 calc R
H10B H -0.0616 1.0109 0.9346 0.035 Uiso 1 1 calc R
C17 C -0.2272(3) 1.1394(3) 0.9553(2) 0.0361(10) Uani 1 1 d .
H17A H -0.2964 1.1036 0.9202 0.043 Uiso 1 1 calc R
H17B H -0.2635 1.1639 0.9907 0.043 Uiso 1 1 calc R
C38 C 0.4520(4) 0.9571(3) 0.9063(2) 0.0428(11) Uani 1 1 d .
H38 H 0.5011 0.9962 0.9445 0.051 Uiso 1 1 calc R
C45 C 0.4266(3) 1.0257(2) 0.73712(17) 0.0222(7) Uani 1 1 d .
H45A H 0.4079 1.0318 0.6945 0.027 Uiso 1 1 calc R
H45B H 0.4169 0.9661 0.7336 0.027 Uiso 1 1 calc R
C50 C 0.7002(3) 0.6493(2) 0.23207(18) 0.0237(7) Uani 1 1 d .
H50A H 0.6136 0.6362 0.2130 0.036 Uiso 1 1 calc R
H50B H 0.7511 0.6437 0.1988 0.036 Uiso 1 1 calc R
H50C H 0.7336 0.7073 0.2595 0.036 Uiso 1 1 calc R
C34 C 0.0334(4) 1.0591(2) 0.60301(19) 0.0318(9) Uani 1 1 d .
H34 H 0.0831 1.0286 0.5849 0.038 Uiso 1 1 calc R
C69 C 0.5100(4) 0.3388(3) -0.04063(18) 0.0321(9) Uani 1 1 d .
H69A H 0.5406 0.3127 -0.0778 0.038 Uiso 1 1 calc R
H69B H 0.4578 0.3689 -0.0544 0.038 Uiso 1 1 calc R
C77 C 0.4998(3) 0.3483(2) 0.3060(2) 0.0264(8) Uani 1 1 d .
H77 H 0.4789 0.3153 0.2634 0.032 Uiso 1 1 calc R
C76 C 0.6076(4) 0.3536(3) 0.3435(2) 0.0388(11) Uani 1 1 d .
H76 H 0.6590 0.3240 0.3259 0.047 Uiso 1 1 calc R
C26 C 0.0202(4) 0.6196(2) 0.5505(2) 0.0314(9) Uani 1 1 d .
H26A H 0.0663 0.6137 0.5877 0.038 Uiso 1 1 calc R
H26B H -0.0025 0.5664 0.5165 0.038 Uiso 1 1 calc R
C31 C -0.1114(4) 1.1483(3) 0.6526(3) 0.0509(14) Uani 1 1 d .
H31 H -0.1613 1.1795 0.6695 0.061 Uiso 1 1 calc R
C84 C 0.1468(4) 0.5373(3) 0.10445(19) 0.0325(9) Uani 1 1 d .
H84 H 0.1745 0.4982 0.0773 0.039 Uiso 1 1 calc R
C73 C 0.4576(3) 0.4376(2) 0.39427(18) 0.0265(8) Uani 1 1 d .
H73 H 0.4064 0.4667 0.4128 0.032 Uiso 1 1 calc R
C37 C 0.3316(4) 0.9541(3) 0.88874(18) 0.0314(8) Uani 1 1 d .
H37 H 0.2999 0.9912 0.9152 0.038 Uiso 1 1 calc R
C68 C 0.7015(3) 0.3541(3) 0.0299(2) 0.0360(10) Uani 1 1 d .
H68A H 0.7349 0.3288 -0.0064 0.043 Uiso 1 1 calc R
H68B H 0.7732 0.3943 0.0623 0.043 Uiso 1 1 calc R
C30 C -0.0029(4) 1.1539(2) 0.6902(2) 0.0334(9) Uani 1 1 d .
H30 H 0.0203 1.1890 0.7323 0.040 Uiso 1 1 calc R
C83 C 0.0256(4) 0.5370(3) 0.0893(2) 0.0452(12) Uani 1 1 d .
H83 H -0.0272 0.4980 0.0520 0.054 Uiso 1 1 calc R
C82 C -0.0171(4) 0.5919(4) 0.1273(3) 0.0504(14) Uani 1 1 d .
H82 H -0.0998 0.5907 0.1171 0.060 Uiso 1 1 calc R

loop_
_atom_site_aniso_label
_atom_site_aniso_U_11
_atom_site_aniso_U_22
_atom_site_aniso_U_33
_atom_site_aniso_U_23
_atom_site_aniso_U_13
_atom_site_aniso_U_12
Hf2 0.00763(6) 0.00806(7) 0.01229(7) 0.00016(5) 0.00314(4) 0.00268(5)
Hf1 0.00759(6) 0.00939(7) 0.01271(7) 0.00040(5) 0.00350(4) 0.00318(5)
O5 0.0089(10) 0.0202(11) 0.0163(12) -0.0037(9) 0.0015(8) 0.0033(9)
O4 0.0079(9) 0.0143(11) 0.0211(12) -0.0040(9) 0.0028(8) 0.0050(8)
O1 0.0106(10) 0.0252(12) 0.0156(12) -0.0044(9) 0.0034(8) 0.0064(9)
O3 0.0070(9) 0.0161(11) 0.0197(12) -0.0016(9) 0.0015(8) 0.0023(8)
O6 0.0065(9) 0.0155(11) 0.0213(12) -0.0005(9) 0.0018(8) 0.0013(8)
C39 0.0210(18) 0.058(3) 0.060(3) 0.043(3) 0.0062(19) 0.0135(19)
C32 0.033(2) 0.059(3) 0.067(4) 0.045(3) -0.007(2) 0.007(2)
N4 0.0080(11) 0.0122(12) 0.0145(13) -0.0017(10) 0.0022(9) 0.0037(10)
N3 0.0105(12) 0.0103(12) 0.0160(14) -0.0027(10) 0.0011(10) 0.0033(10)
O2 0.0100(10) 0.0149(11) 0.0197(12) -0.0023(9) 0.0041(8) 0.0039(9)
C75 0.025(2) 0.046(3) 0.053(3) 0.030(2) -0.0066(18) 0.0059(19)
C41 0.0258(18) 0.0247(18) 0.034(2) 0.0137(16) 0.0081(15) 0.0121(15)
C74 0.036(2) 0.036(2) 0.030(2) 0.0168(18) -0.0044(17) -0.0020(18)
C44 0.0129(17) 0.054(3) 0.070(4) -0.026(3) 0.0077(19) 0.0048(19)
C87 0.0183(19) 0.053(3) 0.067(4) -0.020(3) 0.013(2) -0.0026(19)
C86 0.0143(17) 0.047(3) 0.056(3) -0.010(2) 0.0056(17) -0.0057(17)
C71 0.0155(15) 0.0160(16) 0.0273(19) 0.0092(14) 0.0035(13) 0.0006(13)
N2 0.0069(11) 0.0116(12) 0.0152(13) -0.0015(10) 0.0008(9) 0.0008(9)
N1 0.0062(11) 0.0132(12) 0.0174(14) -0.0002(10) 0.0010(9) 0.0040(10)
C13 0.052(2) 0.033(2) 0.037(2) 0.0113(19) 0.036(2) 0.0159(19)
C40 0.032(2) 0.041(2) 0.057(3) 0.031(2) 0.023(2) 0.0237(19)
C33 0.042(2) 0.040(2) 0.042(3) 0.026(2) -0.006(2) 0.000(2)
C3 0.0069(13) 0.0115(14) 0.0239(17) 0.0002(12) 0.0050(12) 0.0021(11)
C027 0.0140(14) 0.0111(14) 0.0151(15) 0.0043(12) 0.0045(11) 0.0060(12)
C2 0.0110(13) 0.0123(14) 0.0116(15) 0.0016(11) 0.0043(11) 0.0049(11)
C15 0.069(3) 0.056(3) 0.022(2) 0.0163(19) 0.025(2) 0.044(3)
C7 0.0103(14) 0.0172(16) 0.0249(18) -0.0027(13) 0.0025(12) 0.0033(12)
C65 0.0196(15) 0.0292(18) 0.0141(16) -0.0037(14) -0.0001(12) 0.0119(14)
C80 0.0314(19) 0.0293(19) 0.038(2) 0.0178(17) 0.0148(17) 0.0176(16)
C61 0.0128(13) 0.0145(14) 0.0128(15) 0.0002(12) 0.0028(11) 0.0077(12)
C12 0.0283(18) 0.049(2) 0.0126(17) -0.0021(16) 0.0016(14) 0.0244(18)
C78 0.0225(17) 0.0263(18) 0.030(2) 0.0175(15) 0.0103(14) 0.0123(14)
C42 0.0150(15) 0.0258(18) 0.0257(19) -0.0092(15) 0.0005(13) 0.0034(14)
C1 0.0128(14) 0.0130(14) 0.0172(16) 0.0035(12) 0.0065(12) 0.0071(12)
C28 0.0185(16) 0.0185(17) 0.035(2) 0.0130(15) 0.0059(14) 0.0040(13)
C62 0.0250(16) 0.0177(16) 0.0174(17) -0.0023(13) -0.0011(13) 0.0141(14)
C27 0.0240(17) 0.0262(18) 0.0186(18) -0.0082(14) 0.0050(14) 0.0089(15)
C19 0.0198(15) 0.0144(15) 0.0277(19) 0.0057(14) 0.0104(13) 0.0067(13)
C66 0.040(2) 0.0235(19) 0.032(2) 0.0070(16) 0.0239(17) 0.0067(16)
C21 0.0139(14) 0.0174(16) 0.0199(17) -0.0030(13) 0.0044(12) 0.0091(12)
C51 0.0119(13) 0.0111(14) 0.0120(15) -0.0024(11) 0.0035(11) 0.0033(11)
C47 0.0068(13) 0.0106(14) 0.0209(16) 0.0009(12) 0.0043(11) 0.0016(11)
C52 0.0214(15) 0.0118(15) 0.0225(18) 0.0045(13) 0.0083(13) 0.0052(13)
C16 0.0279(18) 0.0260(18) 0.0205(18) -0.0055(14) 0.0018(14) 0.0133(15)
C35 0.0242(17) 0.0286(19) 0.0279(19) 0.0153(15) 0.0085(14) 0.0125(15)
C88 0.0117(15) 0.0232(17) 0.034(2) -0.0016(15) 0.0108(14) 0.0062(13)
C050 0.0108(13) 0.0103(14) 0.0129(15) 0.0022(12) 0.0031(11) 0.0017(11)
C23 0.0221(16) 0.0296(19) 0.0167(17) -0.0059(14) 0.0007(13) 0.0114(15)
C55 0.0273(18) 0.0093(15) 0.036(2) 0.0010(14) 0.0129(15) 0.0018(13)
C48 0.0063(13) 0.0119(14) 0.0211(17) -0.0012(12) 0.0020(11) 0.0014(11)
C18 0.0109(13) 0.0122(14) 0.0146(15) -0.0001(12) 0.0049(11) 0.0044(11)
C85 0.0172(16) 0.0236(18) 0.027(2) -0.0087(15) -0.0003(14) 0.0016(14)
C46 0.0088(13) 0.0156(15) 0.0203(17) -0.0019(12) 0.0031(11) 0.0050(12)
C81 0.039(2) 0.048(3) 0.066(3) 0.041(2) 0.029(2) 0.031(2)
C79 0.0239(16) 0.0220(17) 0.0246(18) 0.0157(14) 0.0101(14) 0.0094(14)
C43 0.0180(18) 0.037(2) 0.065(3) -0.019(2) 0.0156(19) -0.0053(17)
C5 0.0108(14) 0.0168(15) 0.0176(16) -0.0009(12) 0.0038(11) 0.0065(12)
C11 0.0255(17) 0.0172(16) 0.0174(17) -0.0017(13) -0.0022(13) 0.0128(14)
C58 0.0179(16) 0.0215(18) 0.033(2) -0.0118(15) 0.0004(14) 0.0004(14)
C72 0.0167(15) 0.0120(15) 0.0272(19) 0.0117(13) 0.0031(13) -0.0011(12)
C59 0.0250(17) 0.0257(18) 0.0161(17) -0.0043(14) 0.0049(13) 0.0104(14)
C20 0.0168(15) 0.0187(16) 0.0185(17) 0.0011(13) 0.0018(12) 0.0082(13)
C56 0.0200(16) 0.0252(18) 0.0171(17) -0.0053(14) -0.0041(13) 0.0107(14)
C36 0.0233(16) 0.0229(17) 0.0254(18) 0.0157(14) 0.0107(14) 0.0111(14)
C57 0.0169(15) 0.0185(16) 0.0229(18) -0.0028(13) 0.0087(13) 0.0105(13)
C53 0.0173(15) 0.0208(16) 0.0158(16) 0.0016(13) 0.0023(12) 0.0109(13)
C24 0.0179(15) 0.0199(16) 0.0239(18) -0.0054(14) 0.0065(13) 0.0112(13)
C25 0.0178(16) 0.0227(18) 0.040(2) -0.0139(16) 0.0046(15) 0.0016(14)
C70 0.0291(18) 0.0194(17) 0.0202(18) -0.0074(14) -0.0003(14) 0.0126(15)
C60 0.0314(19) 0.0138(16) 0.036(2) -0.0004(14) 0.0092(16) 0.0131(15)
C8 0.0147(14) 0.0168(15) 0.0146(15) 0.0017(12) 0.0059(12) 0.0108(12)
C22 0.0273(18) 0.0102(15) 0.043(2) 0.0018(15) 0.0165(16) 0.0033(14)
C4 0.0076(13) 0.0098(14) 0.0230(17) 0.0013(12) 0.0032(11) 0.0023(11)
C14 0.0269(18) 0.0268(18) 0.0235(19) -0.0059(14) -0.0018(14) 0.0203(15)
C29 0.0213(16) 0.0151(16) 0.033(2) 0.0175(14) 0.0063(14) 0.0029(13)
C9 0.0203(16) 0.042(2) 0.0157(17) -0.0025(15) 0.0022(13) 0.0184(16)
C67 0.0244(17) 0.0266(18) 0.0251(19) -0.0092(15) -0.0037(14) 0.0188(15)
C63 0.0322(18) 0.0191(17) 0.0255(19) 0.0075(14) 0.0167(15) 0.0115(15)
C54 0.0113(13) 0.0174(15) 0.0177(16) -0.0014(13) 0.0033(12) 0.0077(12)
C49 0.0103(14) 0.0202(16) 0.0250(18) -0.0035(14) 0.0015(12) 0.0029(13)
C6 0.0172(15) 0.0151(16) 0.034(2) 0.0086(14) 0.0088(14) 0.0037(13)
C64 0.0155(15) 0.0243(17) 0.0166(17) -0.0006(13) 0.0026(12) 0.0084(13)
C10 0.047(2) 0.0204(17) 0.029(2) 0.0102(15) 0.0256(17) 0.0160(16)
C17 0.0210(17) 0.040(2) 0.039(2) -0.0091(18) 0.0143(16) 0.0116(16)
C38 0.034(2) 0.054(3) 0.034(2) 0.025(2) -0.0027(18) 0.000(2)
C45 0.0138(15) 0.0217(17) 0.0268(19) -0.0021(14) 0.0089(13) 0.0056(13)
C50 0.0200(16) 0.0158(16) 0.034(2) 0.0088(15) 0.0097(14) 0.0021(13)
C34 0.035(2) 0.029(2) 0.031(2) 0.0163(17) 0.0046(16) 0.0047(17)
C69 0.049(2) 0.039(2) 0.0183(19) 0.0090(16) 0.0157(17) 0.0263(19)
C77 0.0253(18) 0.0162(16) 0.037(2) 0.0084(15) 0.0052(15) 0.0053(14)
C76 0.0240(19) 0.034(2) 0.072(3) 0.029(2) 0.010(2) 0.0167(17)
C26 0.035(2) 0.0148(17) 0.045(2) 0.0001(16) 0.0124(18) 0.0140(15)
C31 0.039(2) 0.049(3) 0.094(4) 0.051(3) 0.027(3) 0.028(2)
C84 0.0306(19) 0.041(2) 0.026(2) 0.0158(18) 0.0097(16) 0.0074(17)
C73 0.0294(18) 0.0253(19) 0.0249(19) 0.0124(15) 0.0073(15) 0.0055(15)
C37 0.037(2) 0.037(2) 0.022(2) 0.0147(17) 0.0093(16) 0.0102(17)
C68 0.0198(17) 0.039(2) 0.037(2) -0.0120(18) 0.0148(16) 0.0077(16)
C30 0.032(2) 0.0214(18) 0.052(3) 0.0164(18) 0.0106(18) 0.0109(16)
C83 0.028(2) 0.071(3) 0.033(2) 0.033(2) -0.0003(17) 0.001(2)
C82 0.024(2) 0.079(4) 0.074(4) 0.058(3) 0.016(2) 0.024(2)

loop_
_atom_type_symbol
_atom_type_description
_atom_type_scat_dispersion_real
_atom_type_scat_dispersion_imag
_atom_type_scat_source
C C 0.0033 0.0016 'International Tables Vol C Tables 4.2.6.8 and 6.1.1.4'
H H 0.0000 0.0000 'International Tables Vol C Tables 4.2.6.8 and 6.1.1.4'
N N 0.0061 0.0033 'International Tables Vol C Tables 4.2.6.8 and 6.1.1.4'
O O 0.0106 0.0060 'International Tables Vol C Tables 4.2.6.8 and 6.1.1.4'
Hf Hf -0.5830 6.1852 'International Tables Vol C Tables 4.2.6.8 and 6.1.1.4'

loop_
_geom_angle_atom_site_label_1
_geom_angle_atom_site_label_2
_geom_angle_atom_site_label_3
_geom_angle
N4 Hf2 N3 78.32(9)
N4 Hf2 O4 138.39(8)
N3 Hf2 O4 60.28(8)
N4 Hf2 O5 59.98(8)
N3 Hf2 O5 138.15(9)
O4 Hf2 O5 160.29(8)
N4 Hf2 O6 140.04(8)
N3 Hf2 O6 140.62(9)
O4 Hf2 O6 81.48(8)
O5 Hf2 O6 81.09(8)
N4 Hf2 C71 92.89(11)
N3 Hf2 C71 93.17(11)
O4 Hf2 C71 93.33(11)
O5 Hf2 C71 92.35(11)
O6 Hf2 C71 79.15(10)
N4 Hf2 C78 95.51(11)
N3 Hf2 C78 95.18(12)
O4 Hf2 C78 84.89(11)
O5 Hf2 C78 86.00(11)
O6 Hf2 C78 90.04(10)
C71 Hf2 C78 169.20(12)
N4 Hf2 C050 108.13(9)
N3 Hf2 C050 30.03(9)
O4 Hf2 C050 30.30(8)
O5 Hf2 C050 166.37(9)
O6 Hf2 C050 111.54(8)
C71 Hf2 C050 95.06(11)
C78 Hf2 C050 88.79(12)
N4 Hf2 C027 30.13(9)
N3 Hf2 C027 108.28(9)
O4 Hf2 C027 166.63(9)
O5 Hf2 C027 29.90(8)
O6 Hf2 C027 110.77(9)
C71 Hf2 C027 94.27(11)
C78 Hf2 C027 89.62(11)
C050 Hf2 C027 137.66(9)
N1 Hf1 N2 78.13(9)
N1 Hf1 O2 138.32(9)
N2 Hf1 O2 60.28(9)
N1 Hf1 O1 60.00(8)
N2 Hf1 O1 137.78(9)
O2 Hf1 O1 160.35(8)
N1 Hf1 O3 140.34(9)
N2 Hf1 O3 140.48(9)
O2 Hf1 O3 81.14(8)
O1 Hf1 O3 81.68(8)
N1 Hf1 C28 92.62(11)
N2 Hf1 C28 94.17(11)
O2 Hf1 C28 92.98(12)
O1 Hf1 C28 92.91(12)
O3 Hf1 C28 78.59(10)
N1 Hf1 C35 96.57(11)
N2 Hf1 C35 94.13(12)
O2 Hf1 C35 84.51(11)
O1 Hf1 C35 86.07(12)
O3 Hf1 C35 90.14(10)
C28 Hf1 C35 168.71(12)
N1 Hf1 C2 108.26(9)
N2 Hf1 C2 30.33(9)
O2 Hf1 C2 30.06(8)
O1 Hf1 C2 165.64(9)
O3 Hf1 C2 111.08(8)
C28 Hf1 C2 96.04(12)
C35 Hf1 C2 87.30(12)
N1 Hf1 C1 30.00(9)
N2 Hf1 C1 107.84(9)
O2 Hf1 C1 166.47(9)
O1 Hf1 C1 30.05(9)
O3 Hf1 C1 111.42(9)
C28 Hf1 C1 94.46(12)
C35 Hf1 C1 90.28(12)
C2 Hf1 C1 137.43(9)
C027 O5 Hf2 93.19(17)
C050 O4 Hf2 93.01(17)
C1 O1 Hf1 93.20(17)
C42 O3 C45 109.8(2)
C42 O3 Hf1 124.32(18)
C45 O3 Hf1 124.30(18)
C88 O6 C85 109.6(2)
C88 O6 Hf2 124.56(18)
C85 O6 Hf2 124.56(18)
C38 C39 C40 118.9(4)
C33 C32 C31 119.5(4)
C027 N4 C48 129.1(3)
C027 N4 Hf2 93.72(18)
C48 N4 Hf2 137.2(2)
C050 N3 C46 129.9(3)
C050 N3 Hf2 93.66(18)
C46 N3 Hf2 136.38(19)
C2 O2 Hf1 93.22(17)
C74 C75 C76 119.3(4)
C40 C41 C36 121.5(4)
C75 C74 C73 120.3(4)
C43 C44 C45 107.4(3)
C86 C87 C88 107.0(4)
C87 C86 C85 106.5(3)
C72 C71 Hf2 116.5(2)
C2 N2 C5 129.4(3)
C2 N2 Hf1 93.25(17)
C5 N2 Hf1 137.33(19)
C1 N1 C3 129.3(3)
C1 N1 Hf1 94.41(18)
C3 N1 Hf1 136.3(2)
C17 C13 C10 109.9(4)
C17 C13 C15 109.1(3)
C10 C13 C15 109.2(3)
C39 C40 C41 120.7(4)
C32 C33 C34 120.1(5)
N1 C3 C4 113.2(2)
O5 C027 N4 112.9(3)
O5 C027 C61 118.8(3)
N4 C027 C61 128.2(3)
O5 C027 Hf2 56.91(15)
N4 C027 Hf2 56.15(16)
C61 C027 Hf2 173.0(2)
O2 C2 N2 112.9(3)
O2 C2 C18 118.1(2)
N2 C2 C18 129.0(3)
O2 C2 Hf1 56.72(14)
N2 C2 Hf1 56.42(15)
C18 C2 Hf1 170.9(2)
C12 C15 C13 109.8(3)
C70 C65 C69 109.6(3)
C70 C65 C64 109.7(3)
C69 C65 C64 109.6(3)
C81 C80 C79 121.8(4)
C027 C61 C63 108.7(2)
C027 C61 C62 111.7(3)
C63 C61 C62 111.4(3)
C027 C61 C64 110.0(2)
C63 C61 C64 107.8(3)
C62 C61 C64 107.2(2)
C15 C12 C16 108.7(3)
C15 C12 C9 110.2(3)
C16 C12 C9 109.2(3)
C79 C78 Hf2 115.1(2)
O3 C42 C43 105.6(3)
N1 C1 O1 112.2(3)
N1 C1 C8 128.7(3)
O1 C1 C8 119.1(3)
N1 C1 Hf1 55.59(15)
O1 C1 Hf1 56.76(14)
C8 C1 Hf1 173.5(2)
C29 C28 Hf1 115.1(2)
C67 C62 C61 109.5(3)
C23 C27 C24 109.2(3)
C22 C19 C18 109.5(3)
C69 C66 C68 109.4(3)
C69 C66 C63 109.6(3)
C68 C66 C63 109.2(3)
C24 C21 C18 109.9(2)
C050 C51 C54 110.2(2)
C050 C51 C53 110.9(2)
C54 C51 C53 107.8(3)
C050 C51 C52 109.4(3)
C54 C51 C52 108.3(2)
C53 C51 C52 110.2(3)
C50 C47 C49 110.3(3)
C50 C47 C46 110.8(3)
C49 C47 C46 106.5(3)
C50 C47 C48 109.9(3)
C49 C47 C48 106.8(2)
C46 C47 C48 112.5(3)
C55 C52 C51 109.9(3)
C14 C16 C12 109.3(3)
C36 C35 Hf1 114.2(2)
O6 C88 C87 105.4(3)
N3 C050 O4 112.9(3)
N3 C050 C51 128.9(3)
O4 C050 C51 118.1(2)
N3 C050 Hf2 56.31(15)
O4 C050 Hf2 56.70(14)
C51 C050 Hf2 172.1(2)
C25 C23 C27 109.6(3)
C25 C23 C20 109.5(3)
C27 C23 C20 109.9(3)
C58 C55 C52 109.3(3)
C58 C55 C60 109.7(3)
C52 C55 C60 109.5(3)
N4 C48 C47 113.1(2)
C2 C18 C20 110.9(2)
C2 C18 C21 110.4(2)
C20 C18 C21 108.2(3)
C2 C18 C19 108.7(3)
C20 C18 C19 110.0(3)
C21 C18 C19 108.6(3)
O6 C85 C86 106.0(3)
N3 C46 C47 113.3(3)
C82 C81 C80 120.5(4)
C84 C79 C80 116.3(3)
C84 C79 C78 122.4(3)
C80 C79 C78 121.2(3)
C44 C43 C42 106.9(3)
N2 C5 C4 113.2(3)
C14 C11 C8 110.1(3)
C56 C58 C55 109.8(3)
C73 C72 C77 116.8(3)
C73 C72 C71 121.4(3)
C77 C72 C71 121.7(3)
C57 C59 C56 108.9(3)
C23 C20 C18 109.7(3)
C58 C56 C59 109.9(3)
C58 C56 C53 109.4(3)
C59 C56 C53 109.7(3)
C37 C36 C41 116.2(3)
C37 C36 C35 122.0(3)
C41 C36 C35 121.7(3)
C60 C57 C59 109.2(3)
C60 C57 C54 109.7(3)
C59 C57 C54 110.0(3)
C56 C53 C51 109.7(3)
C26 C24 C21 109.6(3)
C26 C24 C27 109.1(3)
C21 C24 C27 110.1(3)
C23 C25 C22 109.9(3)
C65 C70 C67 109.3(3)
C57 C60 C55 109.2(3)
C1 C8 C11 111.1(3)
C1 C8 C9 110.5(2)
C11 C8 C9 107.2(3)
C1 C8 C10 109.3(3)
C11 C8 C10 110.0(3)
C9 C8 C10 108.7(3)
C19 C22 C25 109.3(3)
C19 C22 C26 109.1(3)
C25 C22 C26 109.6(3)
C6 C4 C3 110.2(3)
C6 C4 C5 110.8(3)
C3 C4 C5 112.2(3)
C6 C4 C7 109.9(3)
C3 C4 C7 107.2(2)
C5 C4 C7 106.5(3)
C17 C14 C16 110.1(3)
C17 C14 C11 109.0(3)
C16 C14 C11 109.6(3)
C34 C29 C30 116.8(3)
C34 C29 C28 120.8(3)
C30 C29 C28 122.3(4)
C12 C9 C8 110.5(3)
C68 C67 C70 109.6(3)
C68 C67 C62 110.0(3)
C70 C67 C62 108.9(3)
C66 C63 C61 109.7(3)
C57 C54 C51 110.3(2)
C65 C64 C61 110.2(3)
C13 C10 C8 109.6(3)
C14 C17 C13 110.3(3)
C39 C38 C37 121.0(4)
O3 C45 C44 104.7(3)
C33 C34 C29 122.7(4)
C66 C69 C65 109.6(3)
C76 C77 C72 120.5(4)
C75 C76 C77 120.9(4)
C24 C26 C22 109.5(3)
C32 C31 C30 120.6(5)
C79 C84 C83 121.4(4)
C74 C73 C72 122.2(4)
C38 C37 C36 121.7(4)
C67 C68 C66 110.1(3)
C29 C30 C31 120.2(4)
C82 C83 C84 120.8(4)
C83 C82 C81 119.3(4)

loop_
_geom_bond_atom_site_label_1
_geom_bond_atom_site_label_2
_geom_bond_distance
Hf2 N4 2.171(2)
Hf2 N3 2.172(2)
Hf2 O4 2.180(2)
Hf2 O5 2.189(2)
Hf2 O6 2.252(2)
Hf2 C71 2.336(3)
Hf2 C78 2.357(3)
Hf2 C050 2.605(3)
Hf2 C027 2.609(3)
Hf1 N1 2.166(2)
Hf1 N2 2.174(2)
Hf1 O2 2.181(2)
Hf1 O1 2.193(2)
Hf1 O3 2.256(2)
Hf1 C28 2.341(4)
Hf1 C35 2.357(4)
Hf1 C2 2.605(3)
Hf1 C1 2.618(3)
O5 C027 1.303(4)
O4 C050 1.316(4)
O1 C1 1.313(4)
O3 C42 1.464(4)
O3 C45 1.465(4)
O6 C88 1.456(4)
O6 C85 1.463(4)
C39 C38 1.375(7)
C39 C40 1.377(7)
C32 C33 1.368(8)
C32 C31 1.388(8)
N4 C027 1.312(4)
N4 C48 1.470(3)
N3 C050 1.306(4)
N3 C46 1.458(4)
O2 C2 1.307(4)
C75 C74 1.374(7)
C75 C76 1.376(7)
C41 C40 1.394(5)
C41 C36 1.408(5)
C74 C73 1.384(5)
C44 C43 1.441(6)
C44 C45 1.488(5)
C87 C86 1.448(6)
C87 C88 1.500(5)
C86 C85 1.488(5)
C71 C72 1.477(4)
N2 C2 1.318(4)
N2 C5 1.457(4)
N1 C1 1.313(4)
N1 C3 1.467(4)
C13 C17 1.520(6)
C13 C10 1.530(5)
C13 C15 1.538(7)
C33 C34 1.378(6)
C3 C4 1.527(4)
C027 C61 1.521(4)
C2 C18 1.520(4)
C15 C12 1.519(6)
C7 C4 1.539(4)
C65 C70 1.524(5)
C65 C69 1.526(6)
C65 C64 1.535(5)
C80 C81 1.387(6)
C80 C79 1.409(5)
C61 C63 1.541(5)
C61 C62 1.544(4)
C61 C64 1.552(4)
C12 C16 1.527(5)
C12 C9 1.537(5)
C78 C79 1.473(5)
C42 C43 1.483(5)
C1 C8 1.511(4)
C28 C29 1.471(5)
C62 C67 1.541(5)
C27 C23 1.528(5)
C27 C24 1.536(5)
C19 C22 1.537(5)
C19 C18 1.552(4)
C66 C69 1.525(6)
C66 C68 1.536(6)
C66 C63 1.538(5)
C21 C24 1.532(4)
C21 C18 1.544(4)
C51 C050 1.520(4)
C51 C54 1.540(4)
C51 C53 1.541(4)
C51 C52 1.543(4)
C47 C50 1.526(5)
C47 C49 1.534(4)
C47 C46 1.534(4)
C47 C48 1.536(4)
C52 C55 1.533(4)
C16 C14 1.527(5)
C35 C36 1.480(5)
C23 C25 1.524(6)
C23 C20 1.535(4)
C55 C58 1.529(6)
C55 C60 1.535(5)
C18 C20 1.543(4)
C81 C82 1.382(7)
C79 C84 1.397(5)
C5 C4 1.530(4)
C11 C14 1.536(5)
C11 C8 1.539(4)
C58 C56 1.525(5)
C72 C73 1.396(5)
C72 C77 1.404(5)
C59 C57 1.531(5)
C59 C56 1.531(5)
C56 C53 1.541(4)
C36 C37 1.402(5)
C57 C60 1.529(5)
C57 C54 1.537(4)
C24 C26 1.531(5)
C25 C22 1.537(6)
C70 C67 1.537(5)
C8 C9 1.539(4)
C8 C10 1.545(5)
C22 C26 1.539(5)
C4 C6 1.524(5)
C14 C17 1.511(6)
C29 C34 1.400(6)
C29 C30 1.404(5)
C67 C68 1.523(6)
C38 C37 1.387(6)
C77 C76 1.401(5)
C31 C30 1.408(6)
C84 C83 1.404(6)
C83 C82 1.363(8)

loop_
_geom_torsion_atom_site_label_1
_geom_torsion_atom_site_label_2
_geom_torsion_atom_site_label_3
_geom_torsion_atom_site_label_4
_geom_torsion
N4 Hf2 O5 C027 -2.50(17)
N3 Hf2 O5 C027 2.9(3)
O4 Hf2 O5 C027 158.8(2)
O6 Hf2 O5 C027 -173.11(19)
C71 Hf2 O5 C027 -94.48(19)
C78 Hf2 O5 C027 96.22(19)
C050 Hf2 O5 C027 28.5(5)
N4 Hf2 O4 C050 -3.8(2)
N3 Hf2 O4 C050 2.57(17)
O5 Hf2 O4 C050 -159.2(2)
O6 Hf2 O4 C050 172.82(19)
C71 Hf2 O4 C050 94.32(19)
C78 Hf2 O4 C050 -96.37(19)
C027 Hf2 O4 C050 -30.3(5)
N1 Hf1 O1 C1 2.52(18)
N2 Hf1 O1 C1 -5.6(3)
O2 Hf1 O1 C1 -158.8(2)
O3 Hf1 O1 C1 171.9(2)
C28 Hf1 O1 C1 93.9(2)
C35 Hf1 O1 C1 -97.4(2)
C2 Hf1 O1 C1 -34.7(5)
N1 Hf1 O3 C42 -2.6(3)
N2 Hf1 O3 C42 160.3(3)
O2 Hf1 O3 C42 172.5(3)
O1 Hf1 O3 C42 -17.1(3)
C28 Hf1 O3 C42 77.6(3)
C35 Hf1 O3 C42 -103.1(3)
C2 Hf1 O3 C42 169.8(3)
C1 Hf1 O3 C42 -12.7(3)
N1 Hf1 O3 C45 -166.6(2)
N2 Hf1 O3 C45 -3.7(3)
O2 Hf1 O3 C45 8.5(2)
O1 Hf1 O3 C45 178.9(3)
C28 Hf1 O3 C45 -86.4(3)
C35 Hf1 O3 C45 92.9(3)
C2 Hf1 O3 C45 5.8(3)
C1 Hf1 O3 C45 -176.7(2)
N4 Hf2 O6 C88 168.5(2)
N3 Hf2 O6 C88 5.4(3)
O4 Hf2 O6 C88 -8.0(2)
O5 Hf2 O6 C88 -178.8(3)
C71 Hf2 O6 C88 87.0(3)
C78 Hf2 O6 C88 -92.9(3)
C050 Hf2 O6 C88 -4.2(3)
C027 Hf2 O6 C88 177.5(2)
N4 Hf2 O6 C85 2.6(3)
N3 Hf2 O6 C85 -160.6(3)
O4 Hf2 O6 C85 -174.0(3)
O5 Hf2 O6 C85 15.3(3)
C71 Hf2 O6 C85 -78.9(3)
C78 Hf2 O6 C85 101.2(3)
C050 Hf2 O6 C85 -170.1(3)
C027 Hf2 O6 C85 11.6(3)
N3 Hf2 N4 C027 -173.8(2)
O4 Hf2 N4 C027 -168.16(17)
O5 Hf2 N4 C027 2.48(17)
O6 Hf2 N4 C027 17.0(3)
C71 Hf2 N4 C027 93.54(19)
C78 Hf2 N4 C027 -79.7(2)
C050 Hf2 N4 C027 -170.19(18)
N3 Hf2 N4 C48 6.9(3)
O4 Hf2 N4 C48 12.6(4)
O5 Hf2 N4 C48 -176.8(3)
O6 Hf2 N4 C48 -162.3(3)
C71 Hf2 N4 C48 -85.7(3)
C78 Hf2 N4 C48 101.1(3)
C050 Hf2 N4 C48 10.5(3)
C027 Hf2 N4 C48 -179.3(4)
N4 Hf2 N3 C050 173.1(2)
O4 Hf2 N3 C050 -2.60(17)
O5 Hf2 N3 C050 168.29(17)
O6 Hf2 N3 C050 -17.9(3)
C71 Hf2 N3 C050 -94.6(2)
C78 Hf2 N3 C050 78.5(2)
C027 Hf2 N3 C050 169.82(18)
N4 Hf2 N3 C46 -9.1(3)
O4 Hf2 N3 C46 175.2(3)
O5 Hf2 N3 C46 -13.9(4)
O6 Hf2 N3 C46 159.9(3)
C71 Hf2 N3 C46 83.2(3)
C78 Hf2 N3 C46 -103.7(3)
C050 Hf2 N3 C46 177.8(4)
C027 Hf2 N3 C46 -12.4(3)
N1 Hf1 O2 C2 0.4(2)
N2 Hf1 O2 C2 -3.82(17)
O1 Hf1 O2 C2 155.8(2)
O3 Hf1 O2 C2 -174.88(19)
C28 Hf1 O2 C2 -96.92(19)
C35 Hf1 O2 C2 94.12(19)
C1 Hf1 O2 C2 26.4(5)
C76 C75 C74 C73 -0.4(6)
C88 C87 C86 C85 24.0(6)
N4 Hf2 C71 C72 46.5(3)
N3 Hf2 C71 C72 -31.9(3)
O4 Hf2 C71 C72 -92.3(3)
O5 Hf2 C71 C72 106.6(3)
O6 Hf2 C71 C72 -173.0(3)
C78 Hf2 C71 C72 -172.5(6)
C050 Hf2 C71 C72 -62.0(3)
C027 Hf2 C71 C72 76.7(3)
N1 Hf1 N2 C2 -173.3(2)
O2 Hf1 N2 C2 3.79(17)
O1 Hf1 N2 C2 -166.18(17)
O3 Hf1 N2 C2 17.8(3)
C28 Hf1 N2 C2 94.8(2)
C35 Hf1 N2 C2 -77.5(2)
C1 Hf1 N2 C2 -169.11(18)
N1 Hf1 N2 C5 6.6(3)
O2 Hf1 N2 C5 -176.3(3)
O1 Hf1 N2 C5 13.8(4)
O3 Hf1 N2 C5 -162.3(3)
C28 Hf1 N2 C5 -85.2(3)
C35 Hf1 N2 C5 102.5(3)
C2 Hf1 N2 C5 180.0(4)
C1 Hf1 N2 C5 10.8(3)
N2 Hf1 N1 C1 171.9(2)
O2 Hf1 N1 C1 168.18(17)
O1 Hf1 N1 C1 -2.52(18)
O3 Hf1 N1 C1 -19.1(3)
C28 Hf1 N1 C1 -94.4(2)
C35 Hf1 N1 C1 79.1(2)
C2 Hf1 N1 C1 168.39(18)
N2 Hf1 N1 C3 -8.6(3)
O2 Hf1 N1 C3 -12.3(4)
O1 Hf1 N1 C3 177.0(3)
O3 Hf1 N1 C3 160.3(3)
C28 Hf1 N1 C3 85.1(3)
C35 Hf1 N1 C3 -101.4(3)
C2 Hf1 N1 C3 -12.1(3)
C1 Hf1 N1 C3 179.5(4)
C38 C39 C40 C41 0.5(6)
C36 C41 C40 C39 -0.2(6)
C31 C32 C33 C34 0.9(7)
C1 N1 C3 C4 -143.9(3)
Hf1 N1 C3 C4 36.7(4)
Hf2 O5 C027 N4 3.9(3)
Hf2 O5 C027 C61 -173.5(2)
C48 N4 C027 O5 175.4(3)
Hf2 N4 C027 O5 -3.9(3)
C48 N4 C027 C61 -7.4(5)
Hf2 N4 C027 C61 173.2(3)
C48 N4 C027 Hf2 179.4(4)
N4 Hf2 C027 O5 175.7(3)
N3 Hf2 C027 O5 -177.95(18)
O4 Hf2 C027 O5 -148.2(3)
O6 Hf2 C027 O5 7.3(2)
C71 Hf2 C027 O5 87.29(19)
C78 Hf2 C027 O5 -82.62(19)
C050 Hf2 C027 O5 -170.40(17)
N3 Hf2 C027 N4 6.4(2)
O4 Hf2 C027 N4 36.1(5)
O5 Hf2 C027 N4 -175.7(3)
O6 Hf2 C027 N4 -168.40(18)
C71 Hf2 C027 N4 -88.39(19)
C78 Hf2 C027 N4 101.7(2)
C050 Hf2 C027 N4 13.9(2)
N4 Hf2 C027 C61 -130.4(18)
N3 Hf2 C027 C61 -124.0(17)
O4 Hf2 C027 C61 -94.3(18)
O5 Hf2 C027 C61 53.9(17)
O6 Hf2 C027 C61 61.2(18)
C71 Hf2 C027 C61 141.2(17)
C78 Hf2 C027 C61 -28.7(17)
C050 Hf2 C027 C61 -116.5(17)
Hf1 O2 C2 N2 5.9(3)
Hf1 O2 C2 C18 -171.3(2)
C5 N2 C2 O2 174.1(3)
Hf1 N2 C2 O2 -6.0(3)
C5 N2 C2 C18 -9.1(5)
Hf1 N2 C2 C18 170.9(3)
C5 N2 C2 Hf1 -180.0(4)
N1 Hf1 C2 O2 -179.72(17)
N2 Hf1 C2 O2 173.4(3)
O1 Hf1 C2 O2 -146.3(3)
O3 Hf1 C2 O2 5.4(2)
C28 Hf1 C2 O2 85.49(19)
C35 Hf1 C2 O2 -83.69(19)
C1 Hf1 C2 O2 -171.17(17)
N1 Hf1 C2 N2 6.9(2)
O2 Hf1 C2 N2 -173.4(3)
O1 Hf1 C2 N2 40.3(4)
O3 Hf1 C2 N2 -168.00(18)
C28 Hf1 C2 N2 -87.9(2)
C35 Hf1 C2 N2 102.9(2)
C1 Hf1 C2 N2 15.4(3)
N1 Hf1 C2 C18 -122.2(13)
N2 Hf1 C2 C18 -129.1(14)
O2 Hf1 C2 C18 57.5(13)
O1 Hf1 C2 C18 -88.7(13)
O3 Hf1 C2 C18 62.9(13)
C28 Hf1 C2 C18 143.0(13)
C35 Hf1 C2 C18 -26.2(13)
C1 Hf1 C2 C18 -113.6(13)
C17 C13 C15 C12 -59.8(4)
C10 C13 C15 C12 60.4(4)
O5 C027 C61 C63 110.6(3)
N4 C027 C61 C63 -66.4(4)
Hf2 C027 C61 C63 59.9(18)
O5 C027 C61 C62 -126.2(3)
N4 C027 C61 C62 56.8(4)
Hf2 C027 C61 C62 -176.8(16)
O5 C027 C61 C64 -7.3(4)
N4 C027 C61 C64 175.7(3)
Hf2 C027 C61 C64 -57.9(18)
C13 C15 C12 C16 60.9(4)
C13 C15 C12 C9 -58.7(4)
N4 Hf2 C78 C79 149.9(3)
N3 Hf2 C78 C79 -131.3(3)
O4 Hf2 C78 C79 -71.9(3)
O5 Hf2 C78 C79 90.6(3)
O6 Hf2 C78 C79 9.6(3)
C71 Hf2 C78 C79 9.1(8)
C050 Hf2 C78 C79 -102.0(3)
C027 Hf2 C78 C79 120.3(3)
C45 O3 C42 C43 5.4(4)
Hf1 O3 C42 C43 -160.6(3)
C3 N1 C1 O1 -175.6(3)
Hf1 N1 C1 O1 3.9(3)
C3 N1 C1 C8 6.5(5)
Hf1 N1 C1 C8 -173.9(3)
C3 N1 C1 Hf1 -179.5(4)
Hf1 O1 C1 N1 -3.9(3)
Hf1 O1 C1 C8 174.2(2)
N2 Hf1 C1 N1 -8.3(2)
O2 Hf1 C1 N1 -35.6(5)
O1 Hf1 C1 N1 175.6(3)
O3 Hf1 C1 N1 167.01(18)
C28 Hf1 C1 N1 87.5(2)
C35 Hf1 C1 N1 -102.7(2)
C2 Hf1 C1 N1 -16.4(3)
N1 Hf1 C1 O1 -175.6(3)
N2 Hf1 C1 O1 176.06(18)
O2 Hf1 C1 O1 148.8(3)
O3 Hf1 C1 O1 -8.6(2)
C28 Hf1 C1 O1 -88.1(2)
C35 Hf1 C1 O1 81.6(2)
C2 Hf1 C1 O1 167.95(17)
N1 Hf1 C1 C8 133(2)
N2 Hf1 C1 C8 124.6(19)
O2 Hf1 C1 C8 97.3(19)
O1 Hf1 C1 C8 -51.5(19)
O3 Hf1 C1 C8 -60(2)
C28 Hf1 C1 C8 -139.6(19)
C35 Hf1 C1 C8 30.2(19)
C2 Hf1 C1 C8 116.5(19)
N1 Hf1 C28 C29 -45.8(3)
N2 Hf1 C28 C29 32.5(3)
O2 Hf1 C28 C29 92.9(3)
O1 Hf1 C28 C29 -105.9(3)
O3 Hf1 C28 C29 173.2(3)
C35 Hf1 C28 C29 169.6(6)
C2 Hf1 C28 C29 62.9(3)
C1 Hf1 C28 C29 -75.8(3)
C027 C61 C62 C67 -178.2(3)
C63 C61 C62 C67 -56.5(3)
C64 C61 C62 C67 61.3(3)
C050 C51 C52 C55 180.0(3)
C54 C51 C52 C55 59.8(3)
C53 C51 C52 C55 -57.9(3)
C15 C12 C16 C14 -60.6(4)
C9 C12 C16 C14 59.6(4)
N1 Hf1 C35 C36 -147.8(3)
N2 Hf1 C35 C36 133.7(3)
O2 Hf1 C35 C36 74.1(3)
O1 Hf1 C35 C36 -88.6(3)
O3 Hf1 C35 C36 -6.9(3)
C28 Hf1 C35 C36 -3.4(8)
C2 Hf1 C35 C36 104.2(3)
C1 Hf1 C35 C36 -118.4(3)
C85 O6 C88 C87 6.6(5)
Hf2 O6 C88 C87 -161.1(3)
C86 C87 C88 O6 -19.1(6)
C46 N3 C050 O4 -174.0(3)
Hf2 N3 C050 O4 4.1(3)
C46 N3 C050 C51 9.4(6)
Hf2 N3 C050 C51 -172.6(3)
C46 N3 C050 Hf2 -178.0(4)
Hf2 O4 C050 N3 -4.0(3)
Hf2 O4 C050 C51 173.0(2)
C54 C51 C050 N3 -178.9(3)
C53 C51 C050 N3 -59.6(4)
C52 C51 C050 N3 62.2(4)
C54 C51 C050 O4 4.6(4)
C53 C51 C050 O4 123.9(3)
C52 C51 C050 O4 -114.3(3)
C54 C51 C050 Hf2 52.1(16)
C53 C51 C050 Hf2 171.4(14)
C52 C51 C050 Hf2 -66.9(16)
N4 Hf2 C050 N3 -7.1(2)
O4 Hf2 C050 N3 175.5(3)
O5 Hf2 C050 N3 -35.1(5)
O6 Hf2 C050 N3 167.90(18)
C71 Hf2 C050 N3 87.6(2)
C78 Hf2 C050 N3 -102.5(2)
C027 Hf2 C050 N3 -14.4(3)
N4 Hf2 C050 O4 177.34(17)
N3 Hf2 C050 O4 -175.5(3)
O5 Hf2 C050 O4 149.4(3)
O6 Hf2 C050 O4 -7.6(2)
C71 Hf2 C050 O4 -87.95(19)
C78 Hf2 C050 O4 81.93(19)
C027 Hf2 C050 O4 170.04(16)
N4 Hf2 C050 C51 126.3(15)
N3 Hf2 C050 C51 133.5(16)
O4 Hf2 C050 C51 -51.0(15)
O5 Hf2 C050 C51 98.4(15)
O6 Hf2 C050 C51 -58.7(15)
C71 Hf2 C050 C51 -139.0(15)
C78 Hf2 C050 C51 30.9(15)
C027 Hf2 C050 C51 119.0(15)
C24 C27 C23 C25 -60.8(4)
C24 C27 C23 C20 59.6(4)
C51 C52 C55 C58 59.3(3)
C51 C52 C55 C60 -60.9(4)
C027 N4 C48 C47 148.3(3)
Hf2 N4 C48 C47 -32.6(4)
C50 C47 C48 N4 -65.9(3)
C49 C47 C48 N4 174.5(3)
C46 C47 C48 N4 58.0(4)
O2 C2 C18 C20 -124.5(3)
N2 C2 C18 C20 58.8(4)
Hf1 C2 C18 C20 -177.6(12)
O2 C2 C18 C21 -4.6(4)
N2 C2 C18 C21 178.7(3)
Hf1 C2 C18 C21 -57.7(14)
O2 C2 C18 C19 114.5(3)
N2 C2 C18 C19 -62.3(4)
Hf1 C2 C18 C19 61.4(14)
C24 C21 C18 C2 178.7(3)
C24 C21 C18 C20 -59.8(3)
C24 C21 C18 C19 59.6(4)
C22 C19 C18 C2 179.9(3)
C22 C19 C18 C20 58.3(3)
C22 C19 C18 C21 -60.0(3)
C88 O6 C85 C86 7.8(4)
Hf2 O6 C85 C86 175.5(3)
C87 C86 C85 O6 -19.7(6)
C050 N3 C46 C47 -145.9(3)
Hf2 N3 C46 C47 36.9(4)
C50 C47 C46 N3 63.2(3)
C49 C47 C46 N3 -176.9(3)
C48 C47 C46 N3 -60.3(3)
C79 C80 C81 C82 0.1(6)
C81 C80 C79 C84 0.7(5)
C81 C80 C79 C78 -175.5(4)
Hf2 C78 C79 C84 -85.0(4)
Hf2 C78 C79 C80 90.8(4)
C45 C44 C43 C42 24.5(7)
O3 C42 C43 C44 -18.4(6)
C2 N2 C5 C4 147.2(3)
Hf1 N2 C5 C4 -32.7(4)
C52 C55 C58 C56 -61.3(4)
C60 C55 C58 C56 58.7(4)
Hf2 C71 C72 C73 90.4(4)
Hf2 C71 C72 C77 -85.5(3)
C25 C23 C20 C18 59.5(3)
C27 C23 C20 C18 -60.9(4)
C2 C18 C20 C23 -178.5(3)
C21 C18 C20 C23 60.2(3)
C19 C18 C20 C23 -58.3(3)
C55 C58 C56 C59 -59.3(4)
C55 C58 C56 C53 61.2(3)
C57 C59 C56 C58 60.4(4)
C57 C59 C56 C53 -60.0(4)
C40 C41 C36 C37 -0.3(5)
C40 C41 C36 C35 175.7(4)
Hf1 C35 C36 C37 83.7(4)
Hf1 C35 C36 C41 -92.0(4)
C56 C59 C57 C60 -61.2(3)
C56 C59 C57 C54 59.2(4)
C58 C56 C53 C51 -59.1(3)
C59 C56 C53 C51 61.5(4)
C050 C51 C53 C56 178.8(3)
C54 C51 C53 C56 -60.4(3)
C52 C51 C53 C56 57.6(3)
C18 C21 C24 C26 -60.1(4)
C18 C21 C24 C27 59.9(4)
C23 C27 C24 C26 61.2(4)
C23 C27 C24 C21 -59.1(4)
C27 C23 C25 C22 59.6(4)
C20 C23 C25 C22 -61.0(4)
C69 C65 C70 C67 60.5(4)
C64 C65 C70 C67 -59.9(4)
C59 C57 C60 C55 61.0(4)
C54 C57 C60 C55 -59.7(4)
C58 C55 C60 C57 -59.6(4)
C52 C55 C60 C57 60.3(4)
N1 C1 C8 C11 -58.8(4)
O1 C1 C8 C11 123.5(3)
Hf1 C1 C8 C11 171.9(18)
N1 C1 C8 C9 -177.6(3)
O1 C1 C8 C9 4.6(4)
Hf1 C1 C8 C9 53(2)
N1 C1 C8 C10 62.8(4)
O1 C1 C8 C10 -115.0(3)
Hf1 C1 C8 C10 -66(2)
C14 C11 C8 C1 178.8(3)
C14 C11 C8 C9 -60.3(4)
C14 C11 C8 C10 57.7(4)
C18 C19 C22 C25 -59.2(3)
C18 C19 C22 C26 60.7(4)
C23 C25 C22 C19 61.0(4)
C23 C25 C22 C26 -58.6(4)
N1 C3 C4 C6 63.4(3)
N1 C3 C4 C5 -60.6(4)
N1 C3 C4 C7 -177.1(3)
N2 C5 C4 C6 -65.0(3)
N2 C5 C4 C3 58.6(3)
N2 C5 C4 C7 175.6(3)
C12 C16 C14 C17 60.0(4)
C12 C16 C14 C11 -59.9(4)
C8 C11 C14 C17 -59.3(4)
C8 C11 C14 C16 61.1(4)
Hf1 C28 C29 C34 -87.1(4)
Hf1 C28 C29 C30 89.2(4)
C15 C12 C9 C8 58.3(4)
C16 C12 C9 C8 -61.0(4)
C1 C8 C9 C12 -178.3(3)
C11 C8 C9 C12 60.5(4)
C10 C8 C9 C12 -58.4(4)
C65 C70 C67 C68 -59.6(4)
C65 C70 C67 C62 60.8(4)
C61 C62 C67 C68 57.8(4)
C61 C62 C67 C70 -62.3(4)
C69 C66 C63 C61 61.2(4)
C68 C66 C63 C61 -58.7(4)
C027 C61 C63 C66 -179.3(3)
C62 C61 C63 C66 57.3(4)
C64 C61 C63 C66 -60.1(4)
C60 C57 C54 C51 60.0(4)
C59 C57 C54 C51 -60.1(4)
C050 C51 C54 C57 -179.0(3)
C53 C51 C54 C57 59.9(3)
C52 C51 C54 C57 -59.3(3)
C70 C65 C64 C61 60.4(4)
C69 C65 C64 C61 -59.9(4)
C027 C61 C64 C65 178.1(3)
C63 C61 C64 C65 59.7(3)
C62 C61 C64 C65 -60.3(4)
C17 C13 C10 C8 58.5(4)
C15 C13 C10 C8 -61.2(4)
C1 C8 C10 C13 -179.2(3)
C11 C8 C10 C13 -57.0(4)
C9 C8 C10 C13 60.1(4)
C16 C14 C17 C13 -59.2(4)
C11 C14 C17 C13 61.0(4)
C10 C13 C17 C14 -61.2(4)
C15 C13 C17 C14 58.6(4)
C40 C39 C38 C37 -0.4(6)
C42 O3 C45 C44 9.1(4)
Hf1 O3 C45 C44 175.1(3)
C43 C44 C45 O3 -20.7(6)
C32 C33 C34 C29 0.6(6)
C30 C29 C34 C33 -1.9(5)
C28 C29 C34 C33 174.6(4)
C68 C66 C69 C65 59.5(4)
C63 C66 C69 C65 -60.2(4)
C70 C65 C69 C66 -60.8(4)
C64 C65 C69 C66 59.5(4)
C73 C72 C77 C76 -0.8(5)
C71 C72 C77 C76 175.3(3)
C74 C75 C76 C77 0.8(6)
C72 C77 C76 C75 -0.1(6)
C21 C24 C26 C22 60.3(4)
C27 C24 C26 C22 -60.3(4)
C19 C22 C26 C24 -60.6(4)
C25 C22 C26 C24 59.0(4)
C33 C32 C31 C30 -1.0(7)
C80 C79 C84 C83 -0.6(5)
C78 C79 C84 C83 175.5(4)
C75 C74 C73 C72 -0.5(6)
C77 C72 C73 C74 1.1(5)
C71 C72 C73 C74 -174.9(3)
C39 C38 C37 C36 -0.1(6)
C41 C36 C37 C38 0.4(5)
C35 C36 C37 C38 -175.6(4)
C70 C67 C68 C66 58.8(4)
C62 C67 C68 C66 -60.9(4)
C69 C66 C68 C67 -58.8(4)
C63 C66 C68 C67 61.1(4)
C34 C29 C30 C31 1.8(5)
C28 C29 C30 C31 -174.6(4)
C32 C31 C30 C29 -0.4(6)
C79 C84 C83 C82 -0.3(6)
C84 C83 C82 C81 1.1(7)
C80 C81 C82 C83 -1.0(6)
